data_2200421
loop_
_publ_author_name
'Blake, Alexander J.'
'Osborne, Anthony G.'
'Hollands, Ronald E.'

_publ_section_title <i>fac</i>-(2,2'-Bipyridine)(1,1'-dichloroferrocen-2-yl)trimethylplatinum(IV)
_journal_issue 7
_journal_name_full 'Acta Crystallographica Section E'
_journal_page_first m318
_journal_page_last m319
_journal_paper_doi 10.1107/S1600536801010170
_journal_volume 57
_journal_year 2001
_chemical_formula_iupac '[Pt (C H3)3 (C10 H7 Cl2 Fe) (C10 H8 N2)]'
_chemical_formula_moiety 'C23 H24 Cl2 Fe N2 Pt'
_chemical_formula_sum 'C23 H24 Cl2 Fe N2 Pt'
_chemical_formula_weight 650.28
_chemical_name_systematic
;
?
;
_space_group_IT_number 14
_symmetry_cell_setting monoclinic
_symmetry_space_group_name_Hall '-P 2yn'
_symmetry_space_group_name_H-M 'P 1 21/n 1'
_audit_creation_method SHELXL-97
_cell_angle_alpha 90.00
_cell_angle_beta 103.710(10)
_cell_angle_gamma 90.00
_cell_formula_units_Z 8
_cell_length_a 20.137(4)
_cell_length_b 10.572(5)
_cell_length_c 21.810(6)
_cell_measurement_reflns_used 17
_cell_measurement_temperature 295(2)
_cell_measurement_theta_max 21.0
_cell_measurement_theta_min 9.5
_cell_volume 4511(3)
_computing_cell_refinement 'local program'
_computing_data_collection 'local program'
_computing_data_reduction 'local program'
_computing_molecular_graphics 'PLATON (Spek, 2001)'
_computing_publication_material 'SHELXL97 and PLATON'
_computing_structure_refinement 'SHELXL97 (Sheldrick, 1997)'
_computing_structure_solution 'SHELX76 (Sheldrick, 1976)'
_diffrn_ambient_temperature 295(2)
_diffrn_measured_fraction_theta_full .983
_diffrn_measured_fraction_theta_max .983
_diffrn_measurement_device_type 'Stoe Stadi-2 two-circle'
_diffrn_measurement_method \w
_diffrn_radiation_monochromator graphite
_diffrn_radiation_source 'fine-focus sealed tube'
_diffrn_radiation_type MoK\a
_diffrn_radiation_wavelength .71073
_diffrn_reflns_av_R_equivalents .009
_diffrn_reflns_av_sigmaI/netI .028
_diffrn_reflns_limit_h_max 23
_diffrn_reflns_limit_h_min -23
_diffrn_reflns_limit_k_max 12
_diffrn_reflns_limit_k_min 0
_diffrn_reflns_limit_l_max 25
_diffrn_reflns_limit_l_min 0
_diffrn_reflns_number 7797
_diffrn_reflns_theta_full 24.99
_diffrn_reflns_theta_max 25.00
_diffrn_reflns_theta_min 2.82
_diffrn_standards_decay_% none
_diffrn_standards_interval_time 360
_diffrn_standards_number 3
_exptl_absorpt_coefficient_mu 7.088
_exptl_absorpt_correction_T_max .670
_exptl_absorpt_correction_T_min .166
_exptl_absorpt_correction_type psi-scan
_exptl_absorpt_process_details 'local program'
_exptl_crystal_colour orange
_exptl_crystal_density_diffrn 1.915
_exptl_crystal_density_meas ?
_exptl_crystal_density_method 'not measured'
_exptl_crystal_description plate
_exptl_crystal_F_000 2512
_exptl_crystal_size_max .28
_exptl_crystal_size_mid .28
_exptl_crystal_size_min .048
_refine_diff_density_max 2.43
_refine_diff_density_min -1.13
_refine_ls_extinction_method none
_refine_ls_goodness_of_fit_ref 1.08
_refine_ls_hydrogen_treatment 'see text'
_refine_ls_matrix_type full
_refine_ls_number_parameters 461
_refine_ls_number_reflns 7797
_refine_ls_number_restraints 200
_refine_ls_restrained_S_all 1.07
_refine_ls_R_factor_all .072
_refine_ls_R_factor_gt .061
_refine_ls_shift/su_max .005
_refine_ls_shift/su_mean .001
_refine_ls_structure_factor_coef Fsqd
_refine_ls_weighting_details 'calc w = 1/[\s^2^(Fo^2^)+(0.098P)^2^] where P = (Fo^2^+2Fc^2^)/3'
_refine_ls_weighting_scheme calc
_refine_ls_wR_factor_ref .168
_reflns_number_gt 5558
_reflns_number_total 7797
_reflns_threshold_expression I>2\s(I)
_cod_data_source_file cf6086.cif
_cod_data_source_block I
_cod_depositor_comments
;
The following automatic conversions were performed:

'_exptl_crystal_density_meas' value 'not measured' was changed to '?'
- the value is perceived as not measured.

Automatic conversion script
Id: cif_fix_values 3008 2015-01-20 13:52:24Z robertas 
;
_cod_original_sg_symbol_H-M 'P 21/n'
_cod_database_code 2200421
_cod_database_fobs_code 2200421

loop_
_symmetry_equiv_pos_as_xyz
'x, y, z'
'x+1/2, -y+1/2, z+1/2'
'-x, -y, -z'
'-x-1/2, y-1/2, -z-1/2'

loop_
_atom_site_label
_atom_site_fract_x
_atom_site_fract_y
_atom_site_fract_z
_atom_site_U_iso_or_equiv
_atom_site_adp_type
_atom_site_calc_flag
_atom_site_refinement_flags
_atom_site_occupancy
_atom_site_disorder_assembly
_atom_site_disorder_group
_atom_site_type_symbol
Pt .68055(2) .29385(4) .007239(18) .06363(16) Uani d U 1 . . Pt
C1M .7152(6) .3079(11) -.0757(6) .076(3) Uani d U 1 . . C
H1M .6929 .3776 -.1004 .114 Uiso calc R 1 . . H
H2M .7049 .2310 -.0994 .114 Uiso calc R 1 . . H
H3M .7637 .3214 -.0651 .114 Uiso calc R 1 . . H
C2M .7829(6) .3034(16) .0553(7) .105(4) Uani d U 1 . . C
H4M .8062 .3637 .0349 .157 Uiso calc R 1 . . H
H5M .8037 .2217 .0550 .157 Uiso calc R 1 . . H
H6M .7861 .3293 .0981 .157 Uiso calc R 1 . . H
C3M .6970(7) .1010(11) .0023(7) .094(4) Uani d U 1 . . C
H7M .6678 .0677 -.0356 .140 Uiso calc R 1 . . H
H8M .6870 .0601 .0383 .140 Uiso calc R 1 . . H
H9M .7439 .0860 .0018 .140 Uiso calc R 1 . . H
N1 .6590(4) .4910(8) .0061(4) .0655(18) Uani d U 1 . . N
N2 .5776(4) .3049(9) -.0520(4) .071(2) Uani d U 1 . . N
C11 .6995(7) .5852(12) .0345(6) .081(3) Uani d U 1 . . C
H11 .7447 .5642 .0529 .097 Uiso calc R 1 . . H
C12 .6821(9) .7032(13) .0391(6) .099(4) Uani d U 1 . . C
H12 .7123 .7582 .0651 .119 Uiso calc R 1 . . H
C13 .6215(10) .7457(14) .0067(9) .113(5) Uani d U 1 . . C
H13 .6099 .8309 .0061 .136 Uiso calc R 1 . . H
C14 .5750(7) .6513(13) -.0274(8) .104(4) Uani d U 1 . . C
H14 .5314 .6744 -.0499 .125 Uiso calc R 1 . . H
C15 .5956(5) .5283(10) -.0263(5) .070(2) Uani d U 1 . . C
C16 .5508(5) .4217(10) -.0593(5) .070(2) Uani d U 1 . . C
C17 .4874(5) .4451(13) -.1019(5) .077(3) Uani d U 1 . . C
H17 .4709 .5274 -.1081 .092 Uiso calc R 1 . . H
C18 .4521(6) .3523(14) -.1325(6) .088(3) Uani d U 1 . . C
H18 .4098 .3672 -.1599 .106 Uiso calc R 1 . . H
C19 .4795(6) .2265(14) -.1233(5) .086(3) Uani d U 1 . . C
H19 .4562 .1574 -.1445 .104 Uiso calc R 1 . . H
C20 .5417(6) .2136(11) -.0817(5) .074(3) Uani d U 1 . . C
H20 .5593 .1322 -.0743 .089 Uiso calc R 1 . . H
Fe .67931(9) .18472(18) .17953(8) .0844(5) Uani d U 1 B . Fe
C1 .5951(5) .2037(10) .1086(5) .076(2) Uani d DU 1 . . C
C2 .6477(5) .2792(9) .0937(5) .0664(19) Uani d DU 1 . . C
C3 .6676(5) .3672(11) .1456(4) .072(2) Uani d DU 1 . . C
H3 .7012 .4290 .1493 .087 Uiso calc R 1 . . H
C4 .6275(6) .3440(12) .1905(6) .090(3) Uani d DU 1 . . C
H4 .6304 .3879 .2280 .109 Uiso calc R 1 . . H
C5 .5817(6) .2410(13) .1674(5) .085(3) Uani d DU 1 . . C
H5 .5497 .2058 .1870 .102 Uiso calc R 1 . . H
Cl1 .54818(17) .0851(3) .06319(16) .0922(9) Uani d U 1 . . Cl
C6 .7074(7) .0017(12) .1862(6) .127(5) Uiso d GDU 1 . . C
C7 .7624(7) .0735(13) .1740(6) .135(6) Uiso d GDU 1 . . C
C8 .7813(6) .1654(12) .2225(7) .130(6) Uiso d GDU 1 B . C
C9 .7379(8) .1505(13) .2647(6) .132(6) Uiso d GDU 1 . . C
C10 .6922(6) .0493(14) .2423(7) .141(6) Uiso d GDU 1 B . C
H6 .6816 -.0756 .1579 .169 Uiso calc G 1 A 2 H
H7 .7858 .0604 .1348 .169 Uiso d G 1 . . H
H8 .8215 .2346 .2266 .169 Uiso d G 1 . . H
H9 .7393 .2063 .3065 .169 Uiso d PG .602(14) . . H
H10 .6528 .0146 .2640 .169 Uiso d PG .398(14) . . H
Cl2A .7013(8) .1820(16) .3307(8) .163(7) Uiso d PU .398(14) B 1 Cl
Cl2B .6461(5) .0158(10) .2913(5) .159(4) Uiso d PU .602(14) B 2 Cl
Pt' .45932(2) .72749(6) .34009(2) .0880(2) Uani d U 1 . . Pt
C1M' .5481(8) .760(2) .3123(8) .127(5) Uani d U 1 . . C
H1M' .5819 .7937 .3470 .190 Uiso calc R 1 . . H
H2M' .5396 .8191 .2780 .190 Uiso calc R 1 . . H
H3M' .5644 .6817 .2988 .190 Uiso calc R 1 . . H
C2M' .4135(7) .7133(17) .2456(6) .106(4) Uani d U 1 . . C
H4M' .3776 .6515 .2395 .158 Uiso calc R 1 . . H
H5M' .4468 .6879 .2230 .158 Uiso calc R 1 . . H
H6M' .3947 .7938 .2302 .158 Uiso calc R 1 . . H
C3M' .4371(8) .9110(15) .3314(6) .104(3) Uani d U 1 . . C
H7M' .3958 .9269 .3448 .156 Uiso calc R 1 . . H
H8M' .4309 .9358 .2881 .156 Uiso calc R 1 . . H
H9M' .4738 .9589 .3572 .156 Uiso calc R 1 . . H
N1' .4932(5) .5349(11) .3532(5) .087(2) Uani d U 1 . . N
N2' .5192(5) .7267(10) .4384(5) .084(2) Uani d U 1 . . N
C11' .4802(7) .4382(19) .3114(7) .117(5) Uani d U 1 . . C
H11' .4518 .4536 .2718 .140 Uiso calc R 1 . . H
C12' .5070(8) .316(2) .3243(9) .134(6) Uani d U 1 . . C
H12' .4966 .2503 .2954 .161 Uiso calc R 1 . . H
C13' .5472(8) .3033(18) .3792(9) .124(5) Uani d U 1 . . C
H13' .5664 .2235 .3884 .149 Uiso calc R 1 . . H
C14' .5650(7) .3893(15) .4248(7) .097(3) Uani d U 1 . . C
H14' .5943 .3707 .4636 .116 Uiso calc R 1 . . H
C15' .5366(5) .5094(13) .4103(5) .076(2) Uani d U 1 . . C
C16' .5501(5) .6143(12) .4535(5) .076(2) Uani d U 1 . . C
C17' .5875(6) .6012(13) .5173(6) .086(3) Uani d U 1 . . C
H17' .6038 .5218 .5320 .103 Uiso calc R 1 . . H
C18' .5997(6) .6998(13) .5566(6) .091(4) Uani d U 1 . . C
H18' .6255 .6896 .5977 .110 Uiso calc R 1 . . H
C19' .5740(6) .8156(14) .5359(6) .093(4) Uani d U 1 . . C
H19' .5836 .8872 .5612 .112 Uiso calc R 1 . . H
C20' .5315(6) .8211(13) .4730(6) .089(3) Uani d U 1 . . C
H20' .5124 .8983 .4577 .106 Uiso calc R 1 . . H
Fe' .26270(9) .71797(17) .33344(9) .0835(5) Uani d U 1 D . Fe
C1' .3353(5) .7243(11) .4155(5) .082(3) Uani d DU 1 . . C
C2' .3684(5) .6817(11) .3673(4) .072(2) Uani d DU 1 . . C
C3' .3281(5) .5658(11) .3449(5) .071(2) Uani d DU 1 . . C
H3' .3352 .5124 .3132 .085 Uiso calc R 1 . . H
C4' .2781(6) .5495(11) .3784(5) .079(3) Uani d DU 1 . . C
H4' .2465 .4838 .3725 .094 Uiso calc R 1 . . H
C5' .2827(6) .6455(12) .4215(5) .084(3) Uani d DU 1 . . C
H5' .2550 .6556 .4498 .101 Uiso calc R 1 . . H
Cl1' .35999(19) .8612(3) .46205(17) .1004(10) Uani d U 1 . . Cl
C6' .2352(7) .8947(10) .3011(6) .118(5) Uiso d GDU 1 . . C
C7' .2382(6) .8093(12) .2516(6) .132(6) Uiso d GDU 1 . . C
C8' .1894(7) .7121(10) .2513(6) .110(5) Uiso d GDU 1 D . C
C9' .1563(7) .7375(14) .3007(7) .145(7) Uiso d GDU 1 . . C
C10' .1846(8) .8503(14) .3314(6) .157(7) Uiso d GDU 1 D . C
H6' .2660 .9786 .3135 .188 Uiso calc G 1 C 2 H
H7' .2717 .8169 .2197 .188 Uiso d G 1 . . H
H8' .1793 .6329 .2192 .188 Uiso d G 1 . . H
H9' .1165 .6809 .3127 .188 Uiso d PG .335(14) . . H
H10' .1701 .8946 .3710 .188 Uiso d PG .665(14) . . H
Cl4A .0970(4) .6382(9) .3249(4) .145(4) Uiso d PU .665(14) D 1 Cl
Cl4B .1075(8) .7991(17) .3418(8) .146(7) Uiso d PU .335(14) D 2 Cl

loop_
_atom_site_aniso_label
_atom_site_aniso_U_11
_atom_site_aniso_U_22
_atom_site_aniso_U_33
_atom_site_aniso_U_12
_atom_site_aniso_U_13
_atom_site_aniso_U_23
Pt .0565(2) .0696(3) .0586(2) .00896(18) .00129(17) .00170(18)
C1M .074(6) .080(6) .080(6) .003(5) .030(5) -.001(5)
C2M .045(5) .156(11) .099(8) .019(6) -.010(5) .018(8)
C3M .103(8) .064(5) .121(10) .035(5) .039(7) .023(5)
N1 .069(4) .064(4) .061(5) .015(3) .011(4) .008(3)
N2 .048(4) .080(4) .073(5) .010(3) -.007(3) .012(4)
C11 .083(7) .079(5) .076(7) .002(5) .007(6) -.005(6)
C12 .152(11) .084(6) .059(7) .004(7) .018(7) -.012(6)
C13 .142(11) .071(6) .136(13) .032(6) .053(9) -.008(7)
C14 .092(8) .082(6) .140(12) .028(6) .028(7) .029(7)
C15 .050(5) .071(4) .090(7) .011(4) .020(4) .027(5)
C16 .053(5) .077(5) .074(6) .021(4) .006(4) .020(5)
C17 .060(5) .105(7) .062(6) .023(5) .007(4) .018(5)
C18 .053(6) .121(8) .082(7) .000(5) -.001(5) .041(7)
C19 .078(7) .111(7) .059(6) -.011(6) -.006(5) .005(6)
C20 .067(6) .086(6) .059(6) -.006(5) -.007(4) .009(5)
Fe .0804(11) .0912(11) .0725(10) .0238(9) .0001(8) .0180(9)
C1 .065(5) .085(6) .075(5) .011(4) .010(4) .015(4)
C2 .067(5) .065(5) .065(4) .014(4) .011(4) .009(3)
C3 .067(5) .090(5) .053(5) .023(4) .001(4) .010(4)
C4 .112(9) .089(7) .074(6) .019(5) .030(6) .006(5)
C5 .065(5) .131(9) .052(5) .010(5) .000(4) .020(5)
Cl1 .095(2) .0784(18) .098(2) -.0099(15) .0115(17) .0028(16)
Pt' .0651(3) .1270(5) .0626(3) -.0068(3) -.0037(2) .0177(3)
C1M' .091(7) .179(13) .110(9) -.029(8) .024(7) .024(11)
C2M' .086(7) .178(13) .053(5) .033(8) .015(5) .012(6)
C3M' .126(10) .124(6) .062(6) -.017(6) .022(7) .039(6)
N1' .060(5) .122(5) .072(5) .002(5) .002(4) -.008(4)
N2' .068(5) .095(5) .075(5) -.019(5) -.010(4) .008(4)
C11' .083(8) .177(10) .081(8) .034(9) -.001(6) -.039(8)
C12' .092(10) .176(11) .118(10) .048(10) -.007(8) -.074(11)
C13' .090(10) .134(10) .132(12) .022(9) -.009(8) -.032(8)
C14' .088(8) .114(7) .080(7) .006(7) .005(6) -.003(6)
C15' .033(4) .114(6) .072(6) .001(5) -.004(4) .001(5)
C16' .064(6) .088(5) .069(5) -.018(5) .002(5) .018(4)
C17' .069(7) .099(7) .074(6) -.014(6) -.013(5) .004(5)
C18' .056(6) .101(7) .092(7) -.007(6) -.029(6) .005(6)
C19' .074(7) .103(7) .083(7) -.008(6) -.018(6) -.015(6)
C20' .077(7) .092(7) .082(7) -.007(6) -.011(6) .012(5)
Fe' .0687(9) .0794(10) .0883(11) .0097(8) -.0097(8) .0059(9)
C1' .054(5) .098(7) .084(6) .007(4) -.004(3) -.023(6)
C2' .061(4) .097(6) .049(5) .000(4) -.002(3) .001(4)
C3' .057(5) .090(6) .058(5) .009(4) .001(4) -.005(4)
C4' .096(7) .083(5) .057(6) -.013(5) .017(5) .008(4)
C5' .080(7) .097(7) .074(5) .005(5) .016(5) -.001(4)
Cl1' .103(2) .088(2) .099(2) .0040(18) -.0003(18) -.0217(18)

loop_
_atom_type_symbol
_atom_type_description
_atom_type_scat_dispersion_real
_atom_type_scat_dispersion_imag
_atom_type_scat_source
C C .0033 .0016 'International Tables Vol C Tables 4.2.6.8 and 6.1.1.4'
H H .0000 .0000 'International Tables Vol C Tables 4.2.6.8 and 6.1.1.4'
Cl Cl .1484 .1585 'International Tables Vol C Tables 4.2.6.8 and 6.1.1.4'
N N .0061 .0033 'International Tables Vol C Tables 4.2.6.8 and 6.1.1.4'
Fe Fe .3463 .8444 'International Tables Vol C Tables 4.2.6.8 and 6.1.1.4'
Pt Pt -1.7033 8.3905 'International Tables Vol C Tables 4.2.6.8 and 6.1.1.4'

loop_
_geom_angle_atom_site_label_1
_geom_angle_atom_site_label_2
_geom_angle_atom_site_label_3
_geom_angle
C3M Pt C2M 85.6(6)
C3M Pt C1M 86.2(5)
C2M Pt C1M 86.5(5)
C3M Pt N1 176.1(5)
C2M Pt N1 97.7(5)
C1M Pt N1 91.7(4)
C3M Pt C2 93.5(4)
C2M Pt C2 92.1(5)
C1M Pt C2 178.5(4)
N1 Pt C2 88.6(3)
C3M Pt N2 99.4(5)
C2M Pt N2 171.6(5)
C1M Pt N2 87.1(4)
N1 Pt N2 77.1(3)
C2 Pt N2 94.4(4)
Pt C1M H1M 109.5
Pt C1M H2M 109.5
H1M C1M H2M 109.5
Pt C1M H3M 109.5
H1M C1M H3M 109.5
H2M C1M H3M 109.5
Pt C2M H4M 109.5
Pt C2M H5M 109.5
H4M C2M H5M 109.5
Pt C2M H6M 109.5
H4M C2M H6M 109.5
H5M C2M H6M 109.5
Pt C3M H7M 109.5
Pt C3M H8M 109.5
H7M C3M H8M 109.5
Pt C3M H9M 109.5
H7M C3M H9M 109.5
H8M C3M H9M 109.5
C11 N1 C15 114.7(9)
C11 N1 Pt 128.4(7)
C15 N1 Pt 116.9(7)
C20 N2 C16 117.9(9)
C20 N2 Pt 127.2(8)
C16 N2 Pt 114.9(7)
C12 C11 N1 126.8(13)
C12 C11 H11 116.6
N1 C11 H11 116.6
C11 C12 C13 120.6(15)
C11 C12 H12 119.7
C13 C12 H12 119.7
C12 C13 C14 116.1(13)
C12 C13 H13 122.0
C14 C13 H13 122.0
C15 C14 C13 119.4(13)
C15 C14 H14 120.3
C13 C14 H14 120.3
N1 C15 C14 122.0(12)
N1 C15 C16 114.2(9)
C14 C15 C16 123.9(10)
N2 C16 C17 121.1(11)
N2 C16 C15 116.8(8)
C17 C16 C15 121.7(10)
C18 C17 C16 120.3(12)
C18 C17 H17 119.8
C16 C17 H17 119.8
C17 C18 C19 118.8(10)
C17 C18 H18 120.6
C19 C18 H18 120.6
C20 C19 C18 116.5(12)
C20 C19 H19 121.8
C18 C19 H19 121.8
N2 C20 C19 125.2(12)
N2 C20 H20 117.4
C19 C20 H20 117.4
C2 C1 C5 111.1(11)
C2 C1 Cl1 127.6(9)
C5 C1 Cl1 121.3(10)
C1 C2 C3 105.4(10)
C1 C2 Pt 129.9(8)
C3 C2 Pt 123.7(8)
C4 C3 C2 109.1(11)
C4 C3 H3 125.4
C2 C3 H3 125.4
C3 C4 C5 108.1(11)
C3 C4 H4 126.0
C5 C4 H4 126.0
C1 C5 C4 106.3(11)
C1 C5 H5 126.8
C4 C5 H5 126.8
C7 C6 C10 108.0
C8 C7 C6 108.0
C8 C7 H7 126.0
C6 C7 H7 126.0
C9 C8 C7 108.0
C9 C8 H8 126.0
C7 C8 H8 126.0
C10 C9 C8 108.0
C10 C9 H9 126.0
C8 C9 H9 126.0
C9 C10 C6 108.0
C9 C10 Cl2B 111.4(10)
C9 C10 H10 126.0
C6 C10 H10 126.0
C3M' Pt' C1M' 90.1(7)
C3M' Pt' C2M' 86.5(6)
C1M' Pt' C2M' 86.0(6)
C3M' Pt' C2' 93.4(5)
C1M' Pt' C2' 176.3(7)
C2M' Pt' C2' 93.0(5)
C3M' Pt' N1' 174.5(5)
C1M' Pt' N1' 85.7(6)
C2M' Pt' N1' 96.8(6)
C2' Pt' N1' 90.8(4)
C3M' Pt' N2' 98.9(5)
C1M' Pt' N2' 88.5(6)
C2M' Pt' N2' 172.3(5)
C2' Pt' N2' 92.1(4)
N1' Pt' N2' 77.4(4)
Pt' C1M' H1M' 109.5
Pt' C1M' H2M' 109.5
H1M' C1M' H2M' 109.5
Pt' C1M' H3M' 109.5
H1M' C1M' H3M' 109.5
H2M' C1M' H3M' 109.5
Pt' C2M' H4M' 109.5
Pt' C2M' H5M' 109.5
H4M' C2M' H5M' 109.5
Pt' C2M' H6M' 109.5
H4M' C2M' H6M' 109.5
H5M' C2M' H6M' 109.5
Pt' C3M' H7M' 109.5
Pt' C3M' H8M' 109.5
H7M' C3M' H8M' 109.5
Pt' C3M' H9M' 109.5
H7M' C3M' H9M' 109.5
H8M' C3M' H9M' 109.5
C11' N1' C15' 116.4(12)
C11' N1' Pt' 128.5(9)
C15' N1' Pt' 115.0(8)
C20' N2' C16' 123.1(11)
C20' N2' Pt' 125.1(9)
C16' N2' Pt' 111.0(8)
N1' C11' C12' 123.8(13)
N1' C11' H11' 118.1
C12' C11' H11' 118.1
C13' C12' C11' 114.5(15)
C13' C12' H12' 122.8
C11' C12' H12' 122.8
C12' C13' C14' 128.4(18)
C12' C13' H13' 115.8
C14' C13' H13' 115.8
C13' C14' C15' 115.3(13)
C13' C14' H14' 122.3
C15' C14' H14' 122.3
N1' C15' C14' 121.6(12)
N1' C15' C16' 115.2(11)
C14' C15' C16' 123.2(10)
N2' C16' C17' 115.7(12)
N2' C16' C15' 121.0(10)
C17' C16' C15' 122.6(11)
C18' C17' C16' 121.7(12)
C18' C17' H17' 119.2
C16' C17' H17' 119.2
C17' C18' C19' 119.5(11)
C17' C18' H18' 120.3
C19' C18' H18' 120.3
C18' C19' C20' 116.4(12)
C18' C19' H19' 121.8
C20' C19' H19' 121.8
N2' C20' C19' 122.5(13)
N2' C20' H20' 118.8
C19' C20' H20' 118.8
C5' C1' C2' 112.2(11)
C5' C1' Cl1' 123.9(10)
C2' C1' Cl1' 123.8(9)
C1' C2' C3' 100.7(9)
C1' C2' Pt' 135.6(8)
C3' C2' Pt' 122.6(8)
C4' C3' C2' 109.7(10)
C4' C3' H3' 125.2
C2' C3' H3' 125.2
C5' C4' C3' 109.3(11)
C5' C4' H4' 125.4
C3' C4' H4' 125.4
C4' C5' C1' 108.1(11)
C4' C5' H5' 126.0
C1' C5' H5' 126.0
C7' C6' C10' 108.0
C8' C7' C6' 108.0
C8' C7' H7' 126.0
C6' C7' H7' 126.0
C7' C8' C9' 108.0
C7' C8' H8' 126.0
C9' C8' H8' 126.0
C10' C9' C8' 108.0
C10' C9' Cl4A 125.7(10)
C8' C9' Cl4A 126.0(10)
C10' C9' H9' 126.0
C8' C9' H9' 126.0
C9' C10' C6' 108.0
C9' C10' H6' 131.0
C9' C10' H10' 126.0
C6' C10' H10' 126.0
H6' C10' H10' 103.0

loop_
_geom_bond_atom_site_label_1
_geom_bond_atom_site_label_2
_geom_bond_site_symmetry_2
_geom_bond_distance
_geom_bond_publ_flag
Pt C1M . 2.092(11) ?
Pt C2M . 2.082(11) ?
Pt C3M . 2.072(11) ?
Pt N1 . 2.128(8) ?
Pt N2 . 2.170(8) ?
Pt C2 . 2.146(11) ?
C1M H1M . .96 ?
C1M H2M . .96 ?
C1M H3M . .96 ?
C2M H4M . .96 ?
C2M H5M . .96 ?
C2M H6M . .96 ?
C3M H7M . .96 ?
C3M H8M . .96 ?
C3M H9M . .96 ?
N1 C11 . 1.343(15) ?
N1 C15 . 1.363(12) ?
N2 C20 . 1.286(14) ?
N2 C16 . 1.342(13) ?
C11 C12 . 1.306(18) ?
C11 H11 . .93 ?
C12 C13 . 1.33(2) ?
C12 H12 . .93 ?
C13 C14 . 1.45(2) ?
C13 H13 . .93 ?
C14 C15 . 1.363(17) ?
C14 H14 . .93 ?
C15 C16 . 1.515(16) ?
C16 C17 . 1.411(14) ?
C17 C18 . 1.300(18) ?
C17 H17 . .93 ?
C18 C19 . 1.44(2) ?
C18 H18 . .93 ?
C19 C20 . 1.368(15) ?
C19 H19 . .93 ?
C20 H20 . .93 ?
Fe C1 . 2.017(10) ?
Fe C2 . 2.085(9) ?
Fe C3 . 2.059(11) ?
Fe C4 . 2.025(11) ?
Fe C5 . 2.011(11) ?
Fe C6 . 2.011(14) ?
Fe C7 . 2.072(13) ?
Fe C8 . 2.055(13) ?
Fe C9 . 1.983(14) ?
Fe C10 . 1.955(14) ?
C1 C2 . 1.424(16) ?
C1 C5 . 1.429(17) ?
C1 Cl1 . 1.732(13) ?
C2 C3 . 1.448(15) ?
C3 C4 . 1.430(16) ?
C3 H3 . .93 ?
C4 C5 . 1.438(19) ?
C4 H4 . .93 ?
C5 H5 . .93 ?
C6 C7 . 1.42 ?
C6 C10 . 1.42 ?
C7 C8 . 1.42 ?
C7 H7 . 1.08 ?
C8 C9 . 1.42 ?
C8 H8 . 1.08 ?
C9 C10 . 1.42 ?
C9 Cl2A . 1.798(19) ?
C9 H9 . 1.08 ?
C10 Cl2B . 1.614(14) ?
C10 H10 . 1.08 ?
Pt' C1M' . 2.049(15) ?
Pt' C2M' . 2.054(12) ?
Pt' C3M' . 1.990(16) ?
Pt' N1' . 2.145(12) ?
Pt' N2' . 2.196(10) ?
Pt' C2' . 2.110(11) ?
C1M' H1M' . .96 ?
C1M' H2M' . .96 ?
C1M' H3M' . .96 ?
C2M' H4M' . .96 ?
C2M' H5M' . .96 ?
C2M' H6M' . .96 ?
C3M' H7M' . .96 ?
C3M' H8M' . .96 ?
C3M' H9M' . .96 ?
N1' C11' . 1.354(18) ?
N1' C15' . 1.367(13) ?
N2' C20' . 1.241(17) ?
N2' C16' . 1.345(16) ?
C11' C12' . 1.40(3) ?
C11' H11' . .93 ?
C12' C13' . 1.28(2) ?
C12' H12' . .93 ?
C13' C14' . 1.33(2) ?
C13' H13' . .93 ?
C14' C15' . 1.398(19) ?
C14' H14' . .93 ?
C15' C16' . 1.439(17) ?
C16' C17' . 1.423(15) ?
C17' C18' . 1.334(18) ?
C17' H17' . .93 ?
C18' C19' . 1.363(18) ?
C18' H18' . .93 ?
C19' C20' . 1.436(16) ?
C19' H19' . .93 ?
C20' H20' . .93 ?
Fe' C1' . 2.026(10) ?
Fe' C2' . 2.117(10) ?
Fe' C3' . 2.056(10) ?
Fe' C4' . 2.021(10) ?
Fe' C5' . 2.018(11) ?
Fe' C6' . 2.027(13) ?
Fe' C7' . 1.986(13) ?
Fe' C8' . 2.034(13) ?
Fe' C9' . 2.102(14) ?
Fe' C10' . 2.098(14) ?
C1' C5' . 1.378(17) ?
C1' C2' . 1.444(16) ?
C1' Cl1' . 1.770(12) ?
C2' C3' . 1.487(16) ?
C3' C4' . 1.387(15) ?
C3' H3' . .93 ?
C4' C5' . 1.372(17) ?
C4' H4' . .93 ?
C5' H5' . .93 ?
C6' C7' . 1.42 ?
C6' C10' . 1.42 ?
C7' C8' . 1.42 ?
C7' H7' . 1.08 ?
C8' C9' . 1.42 ?
C8' H8' . 1.08 ?
C9' C10' . 1.42 ?
C9' Cl4A . 1.762(13) ?
C9' H9' . 1.08 ?
C10' Cl4B . 1.71(2) ?
C10' H10' . 1.08 ?
